data_4116604
loop_
_publ_author_name
'Akiko Kobayashi'
'Hisashi Tanaka'
'Mieko Kumasaki'
'Hajime Torii'
'Bakhyt Narymbetov'
'Takahumi Adachi'

_publ_contact_author
;
    Akiko Kobayashi
    Research Centre for Spectrochemistry, Graduate School of Science, The
    University of Tokyo
    Hongo, Bunkyo-ku, Tokyo 113-0033, Japan
;
_publ_contact_author_email ' akiko@chem.s.u-tokyo.ac.jp '
_publ_contact_author_fax ' 81(3)5841 4417 '
_publ_contact_author_phone ' 81(3)5841 4417 '
_publ_section_title
;
 Origin of the High Electrical Conductivity of Neutral [Ni(ptdt)2]
 (ptdt2-= propylenedithiotetrathiafulvalenedithiolate): A Route to Neutral
 Molecular Metal
;
_journal_name_full 'Journal of the American Chemical Society'
_journal_page_first 10763
_journal_page_last 10771
_journal_paper_doi 10.1021/ja9921017
_journal_volume 121
_journal_year 1999
_chemical_compound_source 'electrochemical oxidation'
_chemical_formula_moiety 'C18 H12 Ni S16 '
_chemical_formula_sum 'C18 H12 Ni S16'
_chemical_formula_weight 799.95
_chemical_name_common 'Ni(ptdt)2  90K'
_space_group_IT_number 12
_symmetry_cell_setting monoclinic
_symmetry_Int_Tables_number 12
_symmetry_space_group_name_Hall '-C 2y'
_symmetry_space_group_name_H-M 'C 1 2/m 1'
_audit_creation_date 'Mon May 24 16:48:41 1999'
_audit_creation_method 'from TEXRAY.INF file'
_cell_angle_alpha 90
_cell_angle_beta 108.11(6)
_cell_angle_gamma 90
_cell_formula_units_Z 2
_cell_length_a 10.058(6)
_cell_length_b 11.728(6)
_cell_length_c 12.16(1)
_cell_measurement_temperature 90
_cell_volume 1363.3(16)
_computing_cell_refinement 'MAC IP Control'
_computing_data_collection 'MAC IP Control'
_computing_data_reduction teXsan
_computing_molecular_graphics ORTEP
_computing_publication_material teXsan
_computing_structure_refinement teXsan
_computing_structure_solution SIR92
_diffrn_ambient_temperature 90
_diffrn_measurement_device 'Mac science DIP-320'
_diffrn_radiation_detector 'Imaging plate'
_diffrn_radiation_monochromator graphite
_diffrn_radiation_source 'Rotating anode'
_diffrn_radiation_type 'Mo K\a'
_diffrn_radiation_wavelength 0.7107
_diffrn_reflns_av_R_equivalents 0.079
_diffrn_reflns_av_sigmaI/netI 0.063
_diffrn_reflns_limit_h_max 5
_diffrn_reflns_limit_h_min -13
_diffrn_reflns_limit_k_max 6
_diffrn_reflns_limit_k_min -16
_diffrn_reflns_limit_l_max 17
_diffrn_reflns_limit_l_min -16
_diffrn_reflns_number 2736
_diffrn_reflns_reduction_process 'Lp corrections applied'
_diffrn_reflns_theta_max 61.0
_diffrn_reflns_theta_min 0.00
_exptl_absorpt_coefficient_mu 1.950
_exptl_absorpt_correction_type none
_exptl_crystal_colour unknown
_exptl_crystal_density_diffrn 1.948
_exptl_crystal_description unknown
_exptl_crystal_F_000 808.00
_exptl_crystal_size_max 0.000
_exptl_crystal_size_mid 0.000
_exptl_crystal_size_min 0.000
_refine_diff_density_max 1.68
_refine_diff_density_min -1.61
_refine_ls_extinction_method none
_refine_ls_goodness_of_fit_obs 0.148
_refine_ls_hydrogen_treatment noref
_refine_ls_matrix_type full
_refine_ls_number_constraints 0
_refine_ls_number_parameters 86
_refine_ls_number_reflns 1887
_refine_ls_number_restraints 0
_refine_ls_R_factor_obs 0.0904
_refine_ls_shift/esd_max 0.1700
_refine_ls_shift/esd_mean 0.0190
_refine_ls_structure_factor_coef F
_refine_ls_weighting_details 'w=1/[\s^2^(Fo) + 0.00000|Fo|^2^]'
_refine_ls_weighting_scheme calc
_refine_ls_wR_factor_obs 0.1667
_reflns_number_observed 1887
_reflns_number_total 2525
_reflns_observed_criterion >3.0sigma(I)
_cod_data_source_file ja9921017_2.cif
_cod_data_source_block A_TEXRAY.INF_file_is_not_p
_cod_depositor_comments
;
The following automatic conversions were performed:

'_refine_ls_weighting_scheme' value 'w=1/[\s^2^(Fo) +
0.00000|Fo|^2^]' was changed to 'calc'. New tag
'_refine_ls_weighting_details' was created. The value of the new tag
was set to 'w=1/[\s^2^(Fo) + 0.00000|Fo|^2^]'.

Automatic conversion script
Id: cif_fix_values 3143 2015-03-26 13:38:13Z robertas 
;
_cod_original_cell_volume 1363(1)
_cod_original_sg_symbol_H-M 'C 2/m '
_cod_original_formula_sum 'C18 H12 Ni S16 '
_cod_database_code 4116604

loop_
_symmetry_equiv_pos_as_xyz
x,y,z
x,-y,z
-x,-y,-z
-x,y,-z
1/2+x,1/2+y,z
1/2+x,1/2-y,z
1/2-x,1/2-y,-z
1/2-x,1/2+y,-z

loop_
_atom_site_aniso_label
_atom_site_aniso_U_11
_atom_site_aniso_U_22
_atom_site_aniso_U_33
_atom_site_aniso_U_12
_atom_site_aniso_U_13
_atom_site_aniso_U_23
Ni1 0.0231(5) 0.0256(5) 0.0247(4) 0.0002 0.0051(4) 0.0000
S1 0.0247(6) 0.0266(6) 0.0330(5) 0.0000(4) 0.0063(4) 0.0002(4)
S2 0.0249(5) 0.0261(6) 0.0354(5) -0.0013(4) 0.0062(4) -0.0012(4)
S3 0.0276(6) 0.0278(6) 0.0340(5) -0.0001(5) 0.0038(5) -0.0004(4)
S4 0.0321(7) 0.0369(7) 0.0338(5) -0.0053(5) 0.0063(5) -0.0071(5)
C1 0.027(2) 0.032(3) 0.029(2) 0.002(2) 0.009(2) 0.003(2)
C2 0.030(3) 0.027(3) 0.026(2) 0.0002 0.010(2) 0.0000
C3 0.033(3) 0.025(3) 0.022(2) 0.0002 0.006(2) 0.0000
C4 0.029(2) 0.026(2) 0.031(2) -0.002(2) 0.006(2) -0.001(2)
C5 0.025(2) 0.045(3) 0.043(3) -0.002(2) 0.003(2) -0.002(2)
C6 0.028(3) 0.054(5) 0.040(3) 0.0004 0.012(2) 0.0000

loop_
_atom_site_label
_atom_site_fract_x
_atom_site_fract_y
_atom_site_fract_z
_atom_site_U_iso_or_equiv
_atom_site_thermal_displace_type
_atom_site_calc_flag
_atom_site_occupancy
_atom_site_refinement_flags
Ni1 1.0000 0.0000 1.0000 0.0250(2) Uani d 0.25 S
S1 0.8429(1) -0.1354(1) 0.9613(1) 0.0287(3) Uani d 1.00 .
S2 0.5268(1) -0.1262(1) 0.8700(1) 0.0295(3) Uani d 1.00 .
S3 0.1862(1) -0.1248(1) 0.7585(1) 0.0311(3) Uani d 1.00 .
S4 -0.0997(1) -0.1491(1) 0.5910(1) 0.0351(3) Uani d 1.00 .
C1 0.6889(5) -0.0580(5) 0.9190(4) 0.030(1) Uani d 1.00 .
C2 0.4280(7) 0.0000 0.8380(5) 0.028(1) Uani d 0.50 S
C3 0.2849(7) 0.0000 0.7912(5) 0.027(1) Uani d 0.50 S
C4 0.0339(5) -0.0575(4) 0.6714(4) 0.029(1) Uani d 1.00 .
C5 -0.2481(6) -0.1109(5) 0.6378(5) 0.039(1) Uani d 1.00 .
C6 -0.3235(8) 0.0000 0.5865(7) 0.040(2) Uani d 0.50 S
H1 -0.3152 -0.1721 0.6184 0.0502 Uiso calc 1.00 .
H2 -0.2169 -0.1043 0.7212 0.0502 Uiso calc 1.00 .
H3 -0.4128 0.0000 0.5974 0.0506 Uiso calc 0.50 .
H4 -0.3326 0.0000 0.5072 0.0506 Uiso calc 0.50 .

loop_
_atom_type_symbol
_atom_type_oxidation_number
_atom_type_number_in_cell
_atom_type_scat_dispersion_real
_atom_type_scat_dispersion_imag
_atom_type_scat_source
Ni 0 2 0.339 1.112
;International Tables for Crystallography
(1992, Vol. C, Tables 4.2.6.8 and 6.1.1.1)
;
S 0 32 0.125 0.123
;International Tables for Crystallography
(1992, Vol. C, Tables 4.2.6.8 and 6.1.1.1)
;
C 0 36 0.003 0.002
;International Tables for Crystallography
(1992, Vol. C, Tables 4.2.6.8 and 6.1.1.1)
;
H 0 24 0.000 0.000
;International Tables for Crystallography
(1992, Vol. C, Table 6.1.1.2)
;

loop_
_geom_angle_atom_site_label_1
_geom_angle_atom_site_label_2
_geom_angle_atom_site_label_3
_geom_angle
_geom_angle_site_symmetry_1
_geom_angle_site_symmetry_2
_geom_angle_site_symmetry_3
_geom_angle_publ_flag
S1 NI1 S1 93.18(7) 1_555 1_555 2_555 yes
S1 NI1 S1 180.0 1_555 1_555 3_757 yes
S1 NI1 S1 86.82(7) 1_555 1_555 4_757 yes
S1 NI1 S1 86.82(7) 2_555 1_555 3_757 yes
S1 NI1 S1 180.0 2_555 1_555 4_757 yes
S1 NI1 S1 93.18(7) 3_757 1_555 4_757 yes
NI1 S1 C1 101.7(2) 1_555 1_555 1_555 yes
C1 S2 C2 95.3(3) 1_555 1_555 1_555 yes
C3 S3 C4 95.0(2) 1_555 1_555 1_555 yes
C4 S4 C5 103.7(3) 1_555 1_555 1_555 yes
C4 S4 H1 125.4(2) 1_555 1_555 1_555 no
C4 S4 H2 86.8(2) 1_555 1_555 1_555 no
C5 S4 H1 23.2(2) 1_555 1_555 1_555 no
C5 S4 H2 23.4(2) 1_555 1_555 1_555 no
H1 S4 H2 39.24(3) 1_555 1_555 1_555 no
S1 C1 S2 121.0(3) 1_555 1_555 1_555 yes
S1 C1 C1 121.7(2) 1_555 1_555 2_555 yes
S2 C1 C1 117.3(2) 1_555 1_555 2_555 yes
S2 C2 S2 114.7(4) 1_555 1_555 2_555 yes
S2 C2 C3 122.6(2) 1_555 1_555 1_555 yes
S2 C2 C3 122.6(2) 2_555 1_555 1_555 yes
S3 C3 S3 114.2(4) 1_555 1_555 2_555 yes
S3 C3 C2 122.9(2) 1_555 1_555 1_555 yes
S3 C3 C2 122.9(2) 2_555 1_555 1_555 yes
S3 C4 S4 115.6(3) 1_555 1_555 1_555 yes
S3 C4 C4 116.7(2) 1_555 1_555 2_555 yes
S4 C4 C4 127.6(2) 1_555 1_555 2_555 yes
S4 C5 C6 115.6(5) 1_555 1_555 1_555 yes
S4 C5 H1 108.8(5) 1_555 1_555 1_555 no
S4 C5 H2 108.6(4) 1_555 1_555 1_555 no
S4 C5 H3 140.2(3) 1_555 1_555 1_555 no
S4 C5 H4 95.6(3) 1_555 1_555 1_555 no
C6 C5 H1 108.1(5) 1_555 1_555 1_555 no
C6 C5 H2 108.4(6) 1_555 1_555 1_555 no
C6 C5 H3 26.2(3) 1_555 1_555 1_555 no
C6 C5 H4 26.3(3) 1_555 1_555 1_555 no
H1 C5 H2 106.9(6) 1_555 1_555 1_555 no
H1 C5 H3 87.8(4) 1_555 1_555 1_555 no
H1 C5 H4 101.3(4) 1_555 1_555 1_555 no
H2 C5 H3 100.1(4) 1_555 1_555 1_555 no
H2 C5 H4 133.7(5) 1_555 1_555 1_555 no
H3 C5 H4 44.8(1) 1_555 1_555 1_555 no
C5 C6 C5 115.7(6) 1_555 1_555 2_555 yes
C5 C6 H1 26.5(2) 1_555 1_555 1_555 no
C5 C6 H1 140.3(5) 1_555 1_555 2_555 no
C5 C6 H2 26.5(3) 1_555 1_555 1_555 no
C5 C6 H2 96.3(4) 1_555 1_555 2_555 no
C5 C6 H3 108.2(5) 1_555 1_555 1_555 no
C5 C6 H4 107.2(5) 1_555 1_555 1_555 no
C5 C6 H1 140.3(5) 2_555 1_555 1_555 no
C5 C6 H1 26.5(2) 2_555 1_555 2_555 no
C5 C6 H2 96.3(4) 2_555 1_555 1_555 no
C5 C6 H2 26.5(3) 2_555 1_555 2_555 no
C5 C6 H3 108.2(5) 2_555 1_555 1_555 no
C5 C6 H4 107.2(5) 2_555 1_555 1_555 no
H1 C6 H1 159.2(4) 1_555 1_555 2_555 no
H1 C6 H2 44.34(9) 1_555 1_555 1_555 no
H1 C6 H2 116.9(3) 1_555 1_555 2_555 no
H1 C6 H3 87.6(2) 1_555 1_555 1_555 no
H1 C6 H4 100.3(2) 1_555 1_555 1_555 no
H1 C6 H2 116.9(3) 2_555 1_555 1_555 no
H1 C6 H2 44.34(9) 2_555 1_555 2_555 no
H1 C6 H3 87.6(2) 2_555 1_555 1_555 no
H1 C6 H4 100.3(2) 2_555 1_555 1_555 no
H2 C6 H2 72.9(3) 1_555 1_555 2_555 no
H2 C6 H3 99.8(5) 1_555 1_555 1_555 no
H2 C6 H4 132.7(4) 1_555 1_555 1_555 no
H2 C6 H3 99.8(5) 2_555 1_555 1_555 no
H2 C6 H4 132.7(4) 2_555 1_555 1_555 no
H3 C6 H4 110.4(8) 1_555 1_555 1_555 no

loop_
_geom_bond_atom_site_label_1
_geom_bond_atom_site_label_2
_geom_bond_distance
_geom_bond_site_symmetry_1
_geom_bond_site_symmetry_2
_geom_bond_publ_flag
NI1 S1 2.186(1) 1_555 1_555 yes
NI1 S1 2.186(1) 1_555 2_555 yes
NI1 S1 2.186(1) 1_555 3_757 yes
NI1 S1 2.186(1) 1_555 4_757 yes
S1 C1 1.730(5) 1_555 1_555 yes
S2 C1 1.746(5) 1_555 1_555 yes
S2 C2 1.758(4) 1_555 1_555 yes
S3 C3 1.744(4) 1_555 1_555 yes
S3 C4 1.756(5) 1_555 1_555 yes
S4 C4 1.760(5) 1_555 1_555 yes
S4 C5 1.811(6) 1_555 1_555 yes
C1 C1 1.36(1) 1_555 2_555 yes
C2 C3 1.373(10) 1_555 1_555 yes
C4 C4 1.348(10) 1_555 2_555 yes
C5 C6 1.537(7) 1_555 1_555 yes

loop_
_geom_contact_atom_site_label_1
_geom_contact_atom_site_label_2
_geom_contact_distance
_geom_contact_site_symmetry_1
_geom_contact_site_symmetry_2
S1 S2 3.475(2) 1_555 7_647
S1 S3 3.513(2) 1_555 4_657
S1 S1 3.564(3) 1_555 7_647
S2 S2 3.369(3) 1_555 4_657
S3 C5 3.578(6) 1_555 6_545
S4 S4 3.418(3) 1_555 4_556
C1 C3 3.519(8) 1_555 3_657
C1 C2 3.569(8) 1_555 3_657
C6 C6 3.52(2) 1_555 3_456
